data_7048792
loop_
_publ_author_name
'Zhang, Congcong'
'Hou, Guohua'
'Zi, Guofu'
'Walter, Marc D.'

_publ_section_title
;
 A base-free terminal thorium phosphinidene metallocene and its reactivity
 toward selected organic molecules.
;
_journal_issue 7
_journal_name_full 'Dalton transactions (Cambridge, England : 2003)'
_journal_page_first 2377
_journal_page_last 2387
_journal_paper_doi 10.1039/c9dt00012g
_journal_volume 48
_journal_year 2019
_chemical_formula_moiety '2(C23 H34 P Th0.5)'
_chemical_formula_sum 'C46 H68 P2 Th'
_chemical_formula_weight 914.98
_space_group_crystal_system monoclinic
_space_group_IT_number 13
_space_group_name_Hall '-P 2yac'
_space_group_name_H-M_alt 'P 1 2/n 1'
_symmetry_space_group_name_Hall '-P 2yac'
_symmetry_space_group_name_H-M 'P 1 2/n 1'
_atom_sites_solution_hydrogens geom
_audit_creation_date 2016-04-28
_audit_creation_method
;
Olex2 1.2
(compiled 2015.09.30 svn.r3233 for OlexSys, GUI svn.r5103)
;
_audit_update_record
;
2018-12-06 deposited with the CCDC.
2019-01-23 downloaded from the CCDC.
;
_cell_angle_alpha 90
_cell_angle_beta 102.863(3)
_cell_angle_gamma 90
_cell_formula_units_Z 4
_cell_length_a 10.3422(4)
_cell_length_b 19.3149(5)
_cell_length_c 21.2672(6)
_cell_measurement_reflns_used 9193
_cell_measurement_temperature 100.01(10)
_cell_measurement_theta_max 29.2080
_cell_measurement_theta_min 3.7670
_cell_volume 4141.7(2)
_computing_cell_refinement 'CrysAlisPro 1.171.38.41k (Rigaku OD, 2015)'
_computing_data_collection 'CrysAlisPro 1.171.38.41k (Rigaku OD, 2015)'
_computing_data_reduction 'CrysAlisPro 1.171.38.41k (Rigaku OD, 2015)'
_computing_molecular_graphics 'Olex2 (Dolomanov et al., 2009)'
_computing_publication_material 'Olex2 (Dolomanov et al., 2009)'
_computing_structure_refinement 'ShelXL (Sheldrick, 2015)'
_computing_structure_solution 'ShelXT (Sheldrick, 2015)'
_diffrn_ambient_environment N~2~
_diffrn_ambient_temperature 100.01(10)
_diffrn_detector 'CCD plate'
_diffrn_detector_area_resol_mean 5.3127
_diffrn_detector_type AtlasS2
_diffrn_measured_fraction_theta_full 0.997
_diffrn_measured_fraction_theta_max 0.870
_diffrn_measurement_details
;
List of Runs (angles in degrees, time in seconds):

  # Type    Start    End  Width  t~exp~   \w     \q     \k     \f   Frames
#--------------------------------------------------------------------------
  1  \w    -18.00  10.00   1.00   15.00    --   12.45 -37.00 -30.00   28
  2  \w    -20.00  11.00   1.00   15.00    --  -11.20 -99.00   0.00   31
  3  \w     39.00  92.00   1.00   15.00    --   12.45-178.00  30.00   53
  4  \w    -10.00  27.00   1.00   15.00    --  -11.20 -99.00-180.00   37
  5  \w     13.00  75.00   1.00   15.00    --   12.45  37.00-150.00   62
  6  \w     73.00  99.00   1.00   15.00    --   12.45 178.00-180.00   26
  7  \w    -68.00  52.00   1.00   15.00    --   12.45 -19.00  30.00  120
;
_diffrn_measurement_device 'four-circle diffractometer'
_diffrn_measurement_device_type 'SuperNova, Dual, Cu at zero, AtlasS2'
_diffrn_measurement_method '\w scans'
_diffrn_orient_matrix_type 'CrysAlisPro convention (1999,Acta A55,543-557)'
_diffrn_orient_matrix_UB_11 -0.0462126000
_diffrn_orient_matrix_UB_12 0.0057687000
_diffrn_orient_matrix_UB_13 -0.0295833000
_diffrn_orient_matrix_UB_21 0.0442135000
_diffrn_orient_matrix_UB_22 0.0240857000
_diffrn_orient_matrix_UB_23 -0.0092371000
_diffrn_orient_matrix_UB_31 0.0292791000
_diffrn_orient_matrix_UB_32 -0.0271275000
_diffrn_orient_matrix_UB_33 -0.0144703000
_diffrn_radiation_monochromator mirror
_diffrn_radiation_probe x-ray
_diffrn_radiation_type MoK\a
_diffrn_radiation_wavelength 0.71073
_diffrn_reflns_av_R_equivalents 0.0554
_diffrn_reflns_av_unetI/netI 0.0668
_diffrn_reflns_Laue_measured_fraction_full 0.997
_diffrn_reflns_Laue_measured_fraction_max 0.870
_diffrn_reflns_limit_h_max 14
_diffrn_reflns_limit_h_min -12
_diffrn_reflns_limit_k_max 26
_diffrn_reflns_limit_k_min -26
_diffrn_reflns_limit_l_max 29
_diffrn_reflns_limit_l_min -29
_diffrn_reflns_number 38778
_diffrn_reflns_point_group_measured_fraction_full 0.997
_diffrn_reflns_point_group_measured_fraction_max 0.870
_diffrn_reflns_theta_full 25.242
_diffrn_reflns_theta_max 29.827
_diffrn_reflns_theta_min 3.290
_diffrn_source 'micro-focus sealed X-ray tube'
_diffrn_source_type 'SuperNova (Mo) X-ray Source'
_exptl_absorpt_coefficient_mu 3.708
_exptl_absorpt_correction_T_max 1.00000
_exptl_absorpt_correction_T_min 0.65189
_exptl_absorpt_correction_type multi-scan
_exptl_absorpt_process_details
;
CrysAlisPro 1.171.38.41k (Rigaku Oxford Diffraction, 2015)
Empirical absorption correction using spherical harmonics,
 implemented in SCALE3 ABSPACK scaling algorithm.
;
_exptl_crystal_colour orange
_exptl_crystal_colour_primary orange
_exptl_crystal_density_diffrn 1.467
_exptl_crystal_description block
_exptl_crystal_F_000 1856
_exptl_crystal_size_max 0.08
_exptl_crystal_size_mid 0.07
_exptl_crystal_size_min 0.05
_refine_diff_density_max 3.599
_refine_diff_density_min -2.806
_refine_diff_density_rms 0.156
_refine_ls_extinction_method none
_refine_ls_goodness_of_fit_ref 1.129
_refine_ls_hydrogen_treatment constr
_refine_ls_matrix_type full
_refine_ls_number_parameters 461
_refine_ls_number_reflns 10352
_refine_ls_number_restraints 0
_refine_ls_restrained_S_all 1.129
_refine_ls_R_factor_all 0.0769
_refine_ls_R_factor_gt 0.0455
_refine_ls_shift/su_max 0.001
_refine_ls_shift/su_mean 0.000
_refine_ls_structure_factor_coef Fsqd
_refine_ls_weighting_details 'w=1/[\s^2^(Fo^2^)+(0.0056P)^2^+12.0397P] where P=(Fo^2^+2Fc^2^)/3'
_refine_ls_weighting_scheme calc
_refine_ls_wR_factor_gt 0.0702
_refine_ls_wR_factor_ref 0.0779
_reflns_Friedel_coverage 0.000
_reflns_number_gt 7162
_reflns_number_total 10352
_reflns_threshold_expression 'I > 2\s(I)'
_cod_data_source_file c9dt00012g2.cif
_cod_data_source_block compound5
_cod_depositor_comments 'Adding full bibliography for 7048788--7048794.cif.'
_cod_database_code 7048792
_chemical_oxdiff_formula C1H1P1Th1
_shelx_space_group_comment
;
The symmetry employed for this shelxl refinement is uniquely defined
by the following loop, which should always be used as a source of
symmetry information in preference to the above space-group names.
They are only intended as comments.
;
_reflns_odcompleteness_completeness 99.71
_reflns_odcompleteness_iscentric 1
_reflns_odcompleteness_theta 26.32
_olex2_refinement_description
;
1. Fixed Uiso
 At 1.2 times of:
  All C(H) groups
 At 1.5 times of:
  All C(H,H,H) groups
2.a Aromatic/amide H refined with riding coordinates:
 C3(H3), C5(H5), C19(H19), C20(H20), C21(H21), C22(H22), C23(H23), C26(H26),
 C28(H28), C42(H42), C43(H43), C44(H44), C45(H45), C46(H46)
2.b Idealised Me refined as rotating group:
 C7(H7A,H7B,H7C), C8(H8A,H8B,H8C), C9(H9A,H9B,H9C), C11(H11A,H11B,H11C),
 C12(H12A,H12B,H12C), C13(H13A,H13B,H13C), C15(H15A,H15B,H15C), C16(H16A,H16B,
 H16C), C17(H17A,H17B,H17C), C30(H30A,H30B,H30C), C31(H31A,H31B,H31C), C32(H32A,
 H32B,H32C), C34(H34A,H34B,H34C), C35(H35A,H35B,H35C), C36(H36A,H36B,H36C),
 C38(H38A,H38B,H38C), C39(H39A,H39B,H39C), C40(H40A,H40B,H40C)
;
_shelx_shelxl_version_number 2014/7
_olex2_submission_special_instructions 'No special instructions were received'
_oxdiff_exptl_absorpt_empirical_details
;
Empirical correction (ABSPACK) includes:
- Absorption correction using spherical harmonics
- Frame scaling
;
_oxdiff_exptl_absorpt_empirical_full_max 1.674
_oxdiff_exptl_absorpt_empirical_full_min 0.657

loop_
_space_group_symop_operation_xyz
'x, y, z'
'-x+1/2, y, -z+1/2'
'-x, -y, -z'
'x-1/2, -y, z-1/2'

loop_
_atom_site_label
_atom_site_type_symbol
_atom_site_fract_x
_atom_site_fract_y
_atom_site_fract_z
_atom_site_U_iso_or_equiv
_atom_site_adp_type
_atom_site_occupancy
_atom_site_site_symmetry_order
_atom_site_calc_flag
_atom_site_refinement_flags_posn
_atom_site_refinement_flags_adp
_atom_site_refinement_flags_occupancy
C1 C 0.0579(5) 0.2181(2) 0.6567(2) 0.0109(10) Uani 1 1 d . . .
C2 C 0.0291(5) 0.2894(2) 0.6366(2) 0.0101(10) Uani 1 1 d . . .
C3 C 0.1452(5) 0.3156(2) 0.6180(2) 0.0105(10) Uani 1 1 d . . .
H3 H 0.1553 0.3616 0.6040 0.013 Uiso 1 1 calc R . .
C4 C 0.2417(5) 0.2632(2) 0.6235(2) 0.0091(10) Uani 1 1 d . . .
C5 C 0.1890(5) 0.2053(2) 0.6493(2) 0.0116(11) Uani 1 1 d . . .
H5 H 0.2353 0.1630 0.6603 0.014 Uiso 1 1 calc R . .
C6 C -0.0246(5) 0.1551(3) 0.6676(2) 0.0133(11) Uani 1 1 d . . .
C7 C 0.0580(6) 0.1047(3) 0.7169(3) 0.0215(13) Uani 1 1 d . . .
H7A H 0.1356 0.0893 0.7014 0.032 Uiso 1 1 calc GR . .
H7B H 0.0036 0.0645 0.7223 0.032 Uiso 1 1 calc GR . .
H7C H 0.0872 0.1283 0.7584 0.032 Uiso 1 1 calc GR . .
C8 C -0.1528(6) 0.1671(3) 0.6913(2) 0.0197(13) Uani 1 1 d . . .
H8A H -0.1317 0.1915 0.7328 0.030 Uiso 1 1 calc GR . .
H8B H -0.1939 0.1225 0.6967 0.030 Uiso 1 1 calc GR . .
H8C H -0.2143 0.1951 0.6596 0.030 Uiso 1 1 calc GR . .
C9 C -0.0631(6) 0.1158(3) 0.6023(2) 0.0182(12) Uani 1 1 d . . .
H9A H -0.1198 0.1454 0.5701 0.027 Uiso 1 1 calc GR . .
H9B H -0.1113 0.0734 0.6081 0.027 Uiso 1 1 calc GR . .
H9C H 0.0174 0.1038 0.5877 0.027 Uiso 1 1 calc GR . .
C10 C -0.1022(5) 0.3299(3) 0.6207(2) 0.0134(11) Uani 1 1 d . . .
C11 C -0.2015(6) 0.2922(3) 0.5660(2) 0.0200(12) Uani 1 1 d . . .
H11A H -0.1622 0.2870 0.5284 0.030 Uiso 1 1 calc GR . .
H11B H -0.2834 0.3193 0.5540 0.030 Uiso 1 1 calc GR . .
H11C H -0.2217 0.2463 0.5811 0.030 Uiso 1 1 calc GR . .
C12 C -0.0815(5) 0.4021(3) 0.5930(2) 0.0162(11) Uani 1 1 d . . .
H12A H -0.0181 0.4286 0.6252 0.024 Uiso 1 1 calc GR . .
H12B H -0.1664 0.4268 0.5824 0.024 Uiso 1 1 calc GR . .
H12C H -0.0470 0.3967 0.5540 0.024 Uiso 1 1 calc GR . .
C13 C -0.1656(5) 0.3432(3) 0.6783(2) 0.0152(11) Uani 1 1 d . . .
H13A H -0.1810 0.2990 0.6979 0.023 Uiso 1 1 calc GR . .
H13B H -0.2503 0.3674 0.6635 0.023 Uiso 1 1 calc GR . .
H13C H -0.1061 0.3719 0.7102 0.023 Uiso 1 1 calc GR . .
C14 C 0.3792(5) 0.2684(2) 0.6092(2) 0.0114(11) Uani 1 1 d . . .
C15 C 0.3830(6) 0.3240(2) 0.5586(2) 0.0150(11) Uani 1 1 d . . .
H15A H 0.3240 0.3107 0.5176 0.022 Uiso 1 1 calc GR . .
H15B H 0.4738 0.3287 0.5525 0.022 Uiso 1 1 calc GR . .
H15C H 0.3536 0.3683 0.5730 0.022 Uiso 1 1 calc GR . .
C16 C 0.4197(5) 0.1992(2) 0.5851(2) 0.0167(12) Uani 1 1 d . . .
H16A H 0.4156 0.1632 0.6170 0.025 Uiso 1 1 calc GR . .
H16B H 0.5104 0.2025 0.5786 0.025 Uiso 1 1 calc GR . .
H16C H 0.3591 0.1875 0.5441 0.025 Uiso 1 1 calc GR . .
C17 C 0.4772(5) 0.2864(2) 0.6726(2) 0.0142(11) Uani 1 1 d . . .
H17A H 0.4543 0.3317 0.6880 0.021 Uiso 1 1 calc GR . .
H17B H 0.5674 0.2880 0.6653 0.021 Uiso 1 1 calc GR . .
H17C H 0.4723 0.2510 0.7050 0.021 Uiso 1 1 calc GR . .
C18 C 0.1287(5) 0.4738(2) 0.8266(2) 0.0106(11) Uani 1 1 d . . .
C19 C 0.0014(6) 0.4780(2) 0.8379(2) 0.0145(11) Uani 1 1 d . . .
H19 H -0.0716 0.4624 0.8056 0.017 Uiso 1 1 calc R . .
C20 C -0.0216(6) 0.5046(3) 0.8953(3) 0.0203(13) Uani 1 1 d . . .
H20 H -0.1093 0.5073 0.9020 0.024 Uiso 1 1 calc R . .
C21 C 0.0852(6) 0.5272(3) 0.9427(2) 0.0219(14) Uani 1 1 d . . .
H21 H 0.0708 0.5446 0.9823 0.026 Uiso 1 1 calc R . .
C22 C 0.2122(6) 0.5244(2) 0.9323(2) 0.0193(13) Uani 1 1 d . . .
H22 H 0.2849 0.5404 0.9647 0.023 Uiso 1 1 calc R . .
C23 C 0.2337(6) 0.4984(2) 0.8747(2) 0.0165(12) Uani 1 1 d . . .
H23 H 0.3213 0.4972 0.8677 0.020 Uiso 1 1 calc R . .
C24 C 0.1588(5) 0.2167(2) 0.3719(2) 0.0107(11) Uani 1 1 d . . .
C25 C 0.1636(5) 0.2872(2) 0.3492(2) 0.0103(10) Uani 1 1 d . . .
C26 C 0.2988(6) 0.3000(2) 0.3488(2) 0.0115(11) Uani 1 1 d . . .
H26 H 0.3310 0.3420 0.3347 0.014 Uiso 1 1 calc R . .
C27 C 0.3793(5) 0.2422(2) 0.3721(2) 0.0097(10) Uani 1 1 d . . .
C28 C 0.2894(5) 0.1906(2) 0.3832(2) 0.0117(11) Uani 1 1 d . . .
H28 H 0.3138 0.1446 0.3965 0.014 Uiso 1 1 calc R . .
C29 C 0.0484(6) 0.1769(3) 0.3952(2) 0.0156(11) Uani 1 1 d . . .
C30 C 0.0111(6) 0.2164(3) 0.4522(2) 0.0191(12) Uani 1 1 d . . .
H30A H 0.0912 0.2247 0.4859 0.029 Uiso 1 1 calc GR . .
H30B H -0.0518 0.1887 0.4700 0.029 Uiso 1 1 calc GR . .
H30C H -0.0298 0.2608 0.4368 0.029 Uiso 1 1 calc GR . .
C31 C -0.0759(5) 0.1631(3) 0.3421(2) 0.0160(11) Uani 1 1 d . . .
H31A H -0.1104 0.2070 0.3221 0.024 Uiso 1 1 calc GR . .
H31B H -0.1436 0.1408 0.3609 0.024 Uiso 1 1 calc GR . .
H31C H -0.0531 0.1326 0.3093 0.024 Uiso 1 1 calc GR . .
C32 C 0.0993(6) 0.1056(3) 0.4227(2) 0.0174(12) Uani 1 1 d . . .
H32A H 0.1292 0.0788 0.3895 0.026 Uiso 1 1 calc GR . .
H32B H 0.0275 0.0806 0.4362 0.026 Uiso 1 1 calc GR . .
H32C H 0.1734 0.1120 0.4599 0.026 Uiso 1 1 calc GR . .
C33 C 0.0699(6) 0.3505(2) 0.3425(2) 0.0151(11) Uani 1 1 d . . .
C34 C -0.0796(5) 0.3385(3) 0.3244(2) 0.0169(12) Uani 1 1 d . . .
H34A H -0.1258 0.3830 0.3221 0.025 Uiso 1 1 calc GR . .
H34B H -0.1058 0.3092 0.3571 0.025 Uiso 1 1 calc GR . .
H34C H -0.1034 0.3154 0.2823 0.025 Uiso 1 1 calc GR . .
C35 C 0.0981(6) 0.4014(3) 0.2914(2) 0.0200(13) Uani 1 1 d . . .
H35A H 0.0828 0.3781 0.2494 0.030 Uiso 1 1 calc GR . .
H35B H 0.1905 0.4169 0.3038 0.030 Uiso 1 1 calc GR . .
H35C H 0.0389 0.4414 0.2886 0.030 Uiso 1 1 calc GR . .
C36 C 0.1027(6) 0.3891(3) 0.4081(2) 0.0188(12) Uani 1 1 d . . .
H36A H 0.0490 0.4313 0.4051 0.028 Uiso 1 1 calc GR . .
H36B H 0.1969 0.4014 0.4189 0.028 Uiso 1 1 calc GR . .
H36C H 0.0827 0.3590 0.4418 0.028 Uiso 1 1 calc GR . .
C37 C 0.5268(5) 0.2361(2) 0.3785(2) 0.0119(11) Uani 1 1 d . . .
C38 C 0.5517(5) 0.2178(2) 0.3120(2) 0.0141(11) Uani 1 1 d . . .
H38A H 0.5114 0.1728 0.2983 0.021 Uiso 1 1 calc GR . .
H38B H 0.6474 0.2155 0.3146 0.021 Uiso 1 1 calc GR . .
H38C H 0.5122 0.2533 0.2808 0.021 Uiso 1 1 calc GR . .
C39 C 0.5861(5) 0.1799(3) 0.4277(2) 0.0163(12) Uani 1 1 d . . .
H39A H 0.5708 0.1922 0.4702 0.025 Uiso 1 1 calc GR . .
H39B H 0.6817 0.1763 0.4303 0.025 Uiso 1 1 calc GR . .
H39C H 0.5437 0.1354 0.4140 0.025 Uiso 1 1 calc GR . .
C40 C 0.5928(5) 0.3058(2) 0.3997(2) 0.0164(11) Uani 1 1 d . . .
H40A H 0.5616 0.3405 0.3661 0.025 Uiso 1 1 calc GR . .
H40B H 0.6893 0.3010 0.4067 0.025 Uiso 1 1 calc GR . .
H40C H 0.5697 0.3206 0.4400 0.025 Uiso 1 1 calc GR . .
C41 C 0.0431(6) 0.0313(2) 0.1833(2) 0.0169(12) Uani 1 1 d . . .
C42 C -0.0936(6) 0.0338(2) 0.1780(3) 0.0197(12) Uani 1 1 d . . .
H42 H -0.1268 0.0530 0.2124 0.024 Uiso 1 1 calc R . .
C43 C -0.1824(7) 0.0091(3) 0.1241(3) 0.0300(15) Uani 1 1 d . . .
H43 H -0.2752 0.0117 0.1214 0.036 Uiso 1 1 calc R . .
C44 C -0.1344(7) -0.0194(3) 0.0742(3) 0.0326(17) Uani 1 1 d . . .
H44 H -0.1944 -0.0358 0.0366 0.039 Uiso 1 1 calc R . .
C45 C 0.0011(7) -0.0240(3) 0.0789(3) 0.0280(15) Uani 1 1 d . . .
H45 H 0.0338 -0.0443 0.0447 0.034 Uiso 1 1 calc R . .
C46 C 0.0892(6) 0.0007(2) 0.1331(3) 0.0215(13) Uani 1 1 d . . .
H46 H 0.1819 -0.0032 0.1361 0.026 Uiso 1 1 calc R . .
P1 P 0.14529(15) 0.43809(6) 0.74868(6) 0.0116(3) Uani 1 1 d . . .
P2 P 0.15047(15) 0.06491(7) 0.25810(6) 0.0131(3) Uani 1 1 d . . .
Th1 Th 0.2500 0.29998(2) 0.7500 0.00816(7) Uani 1 2 d S T P
Th2 Th 0.2500 0.20318(2) 0.2500 0.00905(7) Uani 1 2 d S T P

loop_
_atom_site_aniso_label
_atom_site_aniso_U_11
_atom_site_aniso_U_22
_atom_site_aniso_U_33
_atom_site_aniso_U_23
_atom_site_aniso_U_13
_atom_site_aniso_U_12
C1 0.013(3) 0.014(2) 0.007(2) -0.0043(19) 0.003(2) -0.004(2)
C2 0.008(3) 0.018(2) 0.004(2) -0.0030(19) 0.001(2) -0.002(2)
C3 0.009(3) 0.015(2) 0.006(2) -0.0028(19) -0.001(2) -0.002(2)
C4 0.009(3) 0.012(2) 0.006(2) -0.0028(18) 0.001(2) -0.002(2)
C5 0.008(3) 0.014(2) 0.013(3) 0.000(2) 0.001(2) -0.001(2)
C6 0.007(3) 0.023(3) 0.010(2) 0.001(2) 0.003(2) -0.005(2)
C7 0.022(4) 0.018(3) 0.021(3) 0.005(2) -0.001(3) -0.008(2)
C8 0.022(4) 0.022(3) 0.016(3) -0.003(2) 0.007(3) -0.009(2)
C9 0.016(3) 0.017(3) 0.021(3) -0.004(2) 0.004(2) -0.007(2)
C10 0.008(3) 0.020(3) 0.010(2) -0.002(2) -0.001(2) -0.001(2)
C11 0.013(3) 0.030(3) 0.014(3) -0.003(2) -0.003(2) 0.005(2)
C12 0.009(3) 0.025(3) 0.012(2) 0.001(2) -0.001(2) 0.009(2)
C13 0.005(3) 0.026(3) 0.015(3) -0.002(2) 0.005(2) 0.002(2)
C14 0.009(3) 0.017(2) 0.010(2) 0.000(2) 0.005(2) -0.001(2)
C15 0.015(3) 0.017(2) 0.015(3) 0.003(2) 0.006(2) 0.002(2)
C16 0.013(3) 0.018(3) 0.023(3) -0.006(2) 0.011(2) 0.001(2)
C17 0.012(3) 0.019(3) 0.013(2) -0.001(2) 0.005(2) 0.001(2)
C18 0.016(3) 0.008(2) 0.009(2) 0.0004(18) 0.004(2) 0.000(2)
C19 0.020(3) 0.013(2) 0.011(2) 0.002(2) 0.004(2) 0.000(2)
C20 0.027(4) 0.016(3) 0.023(3) 0.006(2) 0.016(3) 0.004(2)
C21 0.043(4) 0.014(3) 0.012(3) 0.000(2) 0.014(3) -0.003(3)
C22 0.035(4) 0.012(2) 0.010(3) -0.005(2) 0.004(3) -0.006(2)
C23 0.022(3) 0.013(2) 0.016(3) 0.000(2) 0.007(2) -0.002(2)
C24 0.012(3) 0.010(2) 0.011(2) 0.0024(19) 0.004(2) 0.000(2)
C25 0.009(3) 0.016(2) 0.007(2) -0.0023(19) 0.003(2) 0.002(2)
C26 0.013(3) 0.011(2) 0.011(3) -0.001(2) 0.005(2) 0.002(2)
C27 0.010(3) 0.011(2) 0.009(2) -0.0037(18) 0.004(2) 0.000(2)
C28 0.012(3) 0.014(2) 0.009(2) 0.0032(19) 0.002(2) 0.001(2)
C29 0.014(3) 0.019(3) 0.013(3) 0.002(2) 0.003(2) 0.001(2)
C30 0.017(3) 0.024(3) 0.018(3) -0.001(2) 0.008(2) 0.001(2)
C31 0.011(3) 0.019(3) 0.019(3) 0.004(2) 0.005(2) 0.002(2)
C32 0.012(3) 0.022(3) 0.018(3) 0.005(2) 0.003(2) 0.001(2)
C33 0.016(3) 0.016(2) 0.014(3) 0.003(2) 0.005(2) 0.007(2)
C34 0.012(3) 0.018(3) 0.022(3) 0.002(2) 0.005(2) 0.011(2)
C35 0.021(4) 0.020(3) 0.021(3) 0.004(2) 0.008(3) 0.009(2)
C36 0.016(3) 0.019(3) 0.020(3) -0.004(2) 0.002(2) 0.008(2)
C37 0.010(3) 0.015(2) 0.012(2) -0.002(2) 0.005(2) 0.002(2)
C38 0.010(3) 0.019(3) 0.012(2) -0.001(2) 0.001(2) 0.003(2)
C39 0.011(3) 0.024(3) 0.014(3) -0.004(2) 0.003(2) 0.004(2)
C40 0.012(3) 0.019(3) 0.016(3) -0.005(2) -0.002(2) 0.000(2)
C41 0.022(4) 0.011(2) 0.015(3) 0.003(2) -0.003(2) -0.001(2)
C42 0.021(4) 0.014(2) 0.023(3) 0.005(2) 0.002(3) -0.001(2)
C43 0.025(4) 0.020(3) 0.039(4) 0.006(3) -0.006(3) -0.005(3)
C44 0.036(5) 0.017(3) 0.032(3) -0.002(3) -0.021(3) -0.009(3)
C45 0.046(5) 0.014(3) 0.018(3) 0.000(2) -0.005(3) -0.001(3)
C46 0.026(4) 0.013(2) 0.022(3) 0.004(2) -0.002(3) -0.001(2)
P1 0.0125(9) 0.0133(6) 0.0100(6) -0.0008(5) 0.0043(6) 0.0006(6)
P2 0.0104(8) 0.0138(6) 0.0143(7) 0.0005(5) 0.0010(6) -0.0022(6)
Th1 0.00718(16) 0.01047(12) 0.00672(13) 0.000 0.00130(11) 0.000
Th2 0.00785(17) 0.01078(13) 0.00872(13) 0.000 0.00227(11) 0.000

loop_
_atom_type_symbol
_atom_type_description
_atom_type_scat_dispersion_real
_atom_type_scat_dispersion_imag
_atom_type_scat_source
C C 0.0033 0.0016 'International Tables Vol C Tables 4.2.6.8 and 6.1.1.4'
H H 0.0000 0.0000 'International Tables Vol C Tables 4.2.6.8 and 6.1.1.4'
P P 0.1023 0.0942 'International Tables Vol C Tables 4.2.6.8 and 6.1.1.4'
Th Th -7.2400 8.8979 'International Tables Vol C Tables 4.2.6.8 and 6.1.1.4'

loop_
_geom_angle_atom_site_label_1
_geom_angle_atom_site_label_2
_geom_angle_atom_site_label_3
_geom_angle
_geom_angle_site_symmetry_1
_geom_angle_site_symmetry_3
C2 C1 C6 135.4(5) . .
C2 C1 Th1 75.7(3) . .
C5 C1 C2 105.7(4) . .
C5 C1 C6 117.1(4) . .
C5 C1 Th1 69.5(3) . .
C6 C1 Th1 129.9(3) . .
C1 C2 C10 131.4(5) . .
C1 C2 Th1 75.7(3) . .
C3 C2 C1 106.6(4) . .
C3 C2 C10 120.7(4) . .
C3 C2 Th1 69.9(3) . .
C10 C2 Th1 129.2(3) . .
C2 C3 H3 124.9 . .
C2 C3 Th1 81.2(3) . .
C4 C3 C2 110.1(4) . .
C4 C3 H3 124.9 . .
C4 C3 Th1 74.3(3) . .
Th1 C3 H3 111.7 . .
C3 C4 C14 127.7(4) . .
C3 C4 Th1 76.3(3) . .
C5 C4 C3 105.9(4) . .
C5 C4 C14 126.2(4) . .
C5 C4 Th1 75.9(3) . .
C14 C4 Th1 110.4(3) . .
C1 C5 H5 124.2 . .
C1 C5 Th1 81.8(3) . .
C4 C5 C1 111.5(4) . .
C4 C5 H5 124.2 . .
C4 C5 Th1 74.7(3) . .
Th1 C5 H5 111.1 . .
C1 C6 C7 111.1(4) . .
C1 C6 C8 118.6(4) . .
C1 C6 C9 107.1(4) . .
C7 C6 C9 107.0(4) . .
C8 C6 C7 105.0(4) . .
C8 C6 C9 107.4(4) . .
C6 C7 H7A 109.5 . .
C6 C7 H7B 109.5 . .
C6 C7 H7C 109.5 . .
H7A C7 H7B 109.5 . .
H7A C7 H7C 109.5 . .
H7B C7 H7C 109.5 . .
C6 C8 H8A 109.5 . .
C6 C8 H8B 109.5 . .
C6 C8 H8C 109.5 . .
H8A C8 H8B 109.5 . .
H8A C8 H8C 109.5 . .
H8B C8 H8C 109.5 . .
C6 C9 H9A 109.5 . .
C6 C9 H9B 109.5 . .
C6 C9 H9C 109.5 . .
H9A C9 H9B 109.5 . .
H9A C9 H9C 109.5 . .
H9B C9 H9C 109.5 . .
C2 C10 C11 109.3(4) . .
C2 C10 C12 110.7(4) . .
C12 C10 C11 105.3(4) . .
C13 C10 C2 115.0(4) . .
C13 C10 C11 110.3(4) . .
C13 C10 C12 105.8(4) . .
C10 C11 H11A 109.5 . .
C10 C11 H11B 109.5 . .
C10 C11 H11C 109.5 . .
H11A C11 H11B 109.5 . .
H11A C11 H11C 109.5 . .
H11B C11 H11C 109.5 . .
C10 C12 H12A 109.5 . .
C10 C12 H12B 109.5 . .
C10 C12 H12C 109.5 . .
H12A C12 H12B 109.5 . .
H12A C12 H12C 109.5 . .
H12B C12 H12C 109.5 . .
C10 C13 H13A 109.5 . .
C10 C13 H13B 109.5 . .
C10 C13 H13C 109.5 . .
H13A C13 H13B 109.5 . .
H13A C13 H13C 109.5 . .
H13B C13 H13C 109.5 . .
C4 C14 C15 111.1(4) . .
C4 C14 C17 107.6(4) . .
C15 C14 C17 110.2(4) . .
C16 C14 C4 110.3(4) . .
C16 C14 C15 109.1(4) . .
C16 C14 C17 108.5(4) . .
C14 C15 H15A 109.5 . .
C14 C15 H15B 109.5 . .
C14 C15 H15C 109.5 . .
H15A C15 H15B 109.5 . .
H15A C15 H15C 109.5 . .
H15B C15 H15C 109.5 . .
C14 C16 H16A 109.5 . .
C14 C16 H16B 109.5 . .
C14 C16 H16C 109.5 . .
H16A C16 H16B 109.5 . .
H16A C16 H16C 109.5 . .
H16B C16 H16C 109.5 . .
C14 C17 H17A 109.5 . .
C14 C17 H17B 109.5 . .
C14 C17 H17C 109.5 . .
H17A C17 H17B 109.5 . .
H17A C17 H17C 109.5 . .
H17B C17 H17C 109.5 . .
C19 C18 C23 117.6(4) . .
C19 C18 P1 117.4(4) . .
C23 C18 P1 125.0(4) . .
C18 C19 H19 119.1 . .
C18 C19 C20 121.7(5) . .
C20 C19 H19 119.1 . .
C19 C20 H20 120.4 . .
C21 C20 C19 119.2(5) . .
C21 C20 H20 120.4 . .
C20 C21 H21 119.9 . .
C22 C21 C20 120.3(5) . .
C22 C21 H21 119.9 . .
C21 C22 H22 120.0 . .
C21 C22 C23 120.0(5) . .
C23 C22 H22 120.0 . .
C18 C23 H23 119.4 . .
C22 C23 C18 121.2(5) . .
C22 C23 H23 119.4 . .
C25 C24 C29 131.0(5) . .
C25 C24 Th2 75.6(3) . .
C28 C24 C25 106.9(4) . .
C28 C24 C29 121.0(4) . .
C28 C24 Th2 68.8(3) . .
C29 C24 Th2 129.6(3) . .
C24 C25 C33 135.0(5) . .
C24 C25 Th2 76.1(3) . .
C26 C25 C24 105.8(4) . .
C26 C25 C33 117.3(4) . .
C26 C25 Th2 68.7(3) . .
C33 C25 Th2 130.6(3) . .
C25 C26 H26 124.3 . .
C25 C26 Th2 82.8(3) . .
C27 C26 C25 111.3(4) . .
C27 C26 H26 124.3 . .
C27 C26 Th2 74.1(3) . .
Th2 C26 H26 110.7 . .
C26 C27 C28 104.8(5) . .
C26 C27 C37 126.7(4) . .
C26 C27 Th2 76.2(3) . .
C28 C27 C37 128.3(4) . .
C28 C27 Th2 76.5(3) . .
C37 C27 Th2 109.6(3) . .
C24 C28 C27 111.1(4) . .
C24 C28 H28 124.5 . .
C24 C28 Th2 83.0(3) . .
C27 C28 H28 124.5 . .
C27 C28 Th2 73.9(3) . .
Th2 C28 H28 110.7 . .
C24 C29 C30 109.5(4) . .
C31 C29 C24 114.1(4) . .
C31 C29 C30 110.3(4) . .
C31 C29 C32 106.5(4) . .
C32 C29 C24 110.6(4) . .
C32 C29 C30 105.4(4) . .
C29 C30 H30A 109.5 . .
C29 C30 H30B 109.5 . .
C29 C30 H30C 109.5 . .
H30A C30 H30B 109.5 . .
H30A C30 H30C 109.5 . .
H30B C30 H30C 109.5 . .
C29 C31 H31A 109.5 . .
C29 C31 H31B 109.5 . .
C29 C31 H31C 109.5 . .
H31A C31 H31B 109.5 . .
H31A C31 H31C 109.5 . .
H31B C31 H31C 109.5 . .
C29 C32 H32A 109.5 . .
C29 C32 H32B 109.5 . .
C29 C32 H32C 109.5 . .
H32A C32 H32B 109.5 . .
H32A C32 H32C 109.5 . .
H32B C32 H32C 109.5 . .
C25 C33 C36 106.8(4) . .
C34 C33 C25 118.8(4) . .
C34 C33 C35 105.1(4) . .
C34 C33 C36 107.8(4) . .
C35 C33 C25 110.9(4) . .
C35 C33 C36 106.9(4) . .
C33 C34 H34A 109.5 . .
C33 C34 H34B 109.5 . .
C33 C34 H34C 109.5 . .
H34A C34 H34B 109.5 . .
H34A C34 H34C 109.5 . .
H34B C34 H34C 109.5 . .
C33 C35 H35A 109.5 . .
C33 C35 H35B 109.5 . .
C33 C35 H35C 109.5 . .
H35A C35 H35B 109.5 . .
H35A C35 H35C 109.5 . .
H35B C35 H35C 109.5 . .
C33 C36 H36A 109.5 . .
C33 C36 H36B 109.5 . .
C33 C36 H36C 109.5 . .
H36A C36 H36B 109.5 . .
H36A C36 H36C 109.5 . .
H36B C36 H36C 109.5 . .
C27 C37 C38 108.0(4) . .
C27 C37 C39 111.1(4) . .
C27 C37 C40 109.6(4) . .
C38 C37 C39 109.9(4) . .
C40 C37 C38 108.6(4) . .
C40 C37 C39 109.7(4) . .
C37 C38 H38A 109.5 . .
C37 C38 H38B 109.5 . .
C37 C38 H38C 109.5 . .
C37 C38 Th2 93.1(3) . .
H38A C38 H38B 109.5 . .
H38A C38 H38C 109.5 . .
H38B C38 H38C 109.5 . .
Th2 C38 H38A 58.3 . .
Th2 C38 H38B 157.3 . .
Th2 C38 H38C 63.2 . .
C37 C39 H39A 109.5 . .
C37 C39 H39B 109.5 . .
C37 C39 H39C 109.5 . .
H39A C39 H39B 109.5 . .
H39A C39 H39C 109.5 . .
H39B C39 H39C 109.5 . .
C37 C40 H40A 109.5 . .
C37 C40 H40B 109.5 . .
C37 C40 H40C 109.5 . .
H40A C40 H40B 109.5 . .
H40A C40 H40C 109.5 . .
H40B C40 H40C 109.5 . .
C42 C41 P2 117.5(4) . .
C46 C41 C42 117.8(5) . .
C46 C41 P2 124.6(5) . .
C41 C42 H42 119.0 . .
C43 C42 C41 121.9(6) . .
C43 C42 H42 119.0 . .
C42 C43 H43 120.4 . .
C44 C43 C42 119.2(6) . .
C44 C43 H43 120.4 . .
C43 C44 H44 119.9 . .
C43 C44 C45 120.1(5) . .
C45 C44 H44 119.9 . .
C44 C45 H45 119.9 . .
C44 C45 C46 120.3(6) . .
C46 C45 H45 119.9 . .
C41 C46 H46 119.7 . .
C45 C46 C41 120.7(6) . .
C45 C46 H46 119.7 . .
C18 P1 P1 105.77(19) . 2_556
C18 P1 Th1 116.70(15) . .
P1 P1 Th1 68.01(3) 2_556 .
C41 P2 P2 105.9(2) . 2
C41 P2 Th2 115.43(16) . .
P2 P2 Th2 67.97(3) 2 .
C1 Th1 C1 114.86(19) . 2_556
C2 Th1 C1 28.62(13) 2_556 2_556
C2 Th1 C1 28.62(13) . .
C2 Th1 C1 143.38(14) . 2_556
C2 Th1 C1 143.38(14) 2_556 .
C2 Th1 C2 171.99(18) . 2_556
C3 Th1 C1 47.62(13) . .
C3 Th1 C1 47.62(13) 2_556 2_556
C3 Th1 C1 142.20(13) . 2_556
C3 Th1 C1 142.20(14) 2_556 .
C3 Th1 C2 152.92(14) 2_556 .
C3 Th1 C2 152.92(14) . 2_556
C3 Th1 C2 28.92(14) . .
C3 Th1 C2 28.92(14) 2_556 2_556
C3 Th1 C3 167.61(19) 2_556 .
C3 Th1 P1 88.33(10) 2_556 .
C3 Th1 P1 80.16(10) 2_556 2_556
C3 Th1 P1 88.33(10) . 2_556
C3 Th1 P1 80.16(10) . .
C4 Th1 C1 112.87(13) . 2_556
C4 Th1 C1 48.30(14) . .
C4 Th1 C1 48.30(14) 2_556 2_556
C4 Th1 C1 112.87(14) 2_556 .
C4 Th1 C2 129.12(14) 2_556 .
C4 Th1 C2 48.18(14) 2_556 2_556
C4 Th1 C2 48.18(14) . .
C4 Th1 C2 129.12(14) . 2_556
C4 Th1 C3 157.99(15) . 2_556
C4 Th1 C3 29.34(14) . .
C4 Th1 C3 29.34(14) 2_556 2_556
C4 Th1 C3 157.99(15) 2_556 .
C4 Th1 C4 150.22(19) . 2_556
C4 Th1 C5 29.38(13) 2_556 2_556
C4 Th1 C5 122.24(14) . 2_556
C4 Th1 C5 29.38(13) . .
C4 Th1 C5 122.24(14) 2_556 .
C4 Th1 P1 107.37(10) 2_556 2_556
C4 Th1 P1 100.25(10) . 2_556
C4 Th1 P1 100.25(10) 2_556 .
C4 Th1 P1 107.38(10) . .
C5 Th1 C1 99.78(14) . 2_556
C5 Th1 C1 99.78(14) 2_556 .
C5 Th1 C1 28.63(14) . .
C5 Th1 C1 28.63(14) 2_556 2_556
C5 Th1 C2 126.05(14) . 2_556
C5 Th1 C2 126.04(15) 2_556 .
C5 Th1 C2 47.13(14) 2_556 2_556
C5 Th1 C2 47.13(14) . .
C5 Th1 C3 47.56(14) 2_556 2_556
C5 Th1 C3 144.76(14) 2_556 .
C5 Th1 C3 144.76(14) . 2_556
C5 Th1 C3 47.56(14) . .
C5 Th1 C5 97.8(2) . 2_556
C5 Th1 P1 125.58(11) 2_556 2_556
C5 Th1 P1 125.58(11) . .
C5 Th1 P1 129.61(10) . 2_556
C5 Th1 P1 129.61(10) 2_556 .
P1 Th1 C1 134.61(9) 2_556 .
P1 Th1 C1 134.61(9) . 2_556
P1 Th1 C1 107.22(10) . .
P1 Th1 C1 107.22(10) 2_556 2_556
P1 Th1 C2 80.47(10) . .
P1 Th1 C2 107.17(10) . 2_556
P1 Th1 C2 107.17(10) 2_556 .
P1 Th1 C2 80.47(10) 2_556 2_556
P1 Th1 P1 43.97(6) 2_556 .
C24 Th2 C24 169.87(17) 2 .
C25 Th2 C24 28.36(12) . .
C25 Th2 C24 28.36(12) 2 2
C25 Th2 C24 141.53(13) 2 .
C25 Th2 C24 141.53(13) . 2
C25 Th2 C25 113.34(18) 2 .
C26 Th2 C24 124.33(14) . 2
C26 Th2 C24 46.92(14) . .
C26 Th2 C24 46.92(14) 2 2
C26 Th2 C24 124.33(14) 2 .
C26 Th2 C25 97.92(13) 2 .
C26 Th2 C25 28.53(15) 2 2
C26 Th2 C25 97.92(13) . 2
C26 Th2 C25 28.53(15) . .
C26 Th2 C26 95.2(2) . 2
C26 Th2 C28 47.67(14) 2 2
C26 Th2 C28 142.28(14) . 2
C26 Th2 C28 47.67(14) . .
C26 Th2 C28 142.28(14) 2 .
C26 Th2 P2 125.93(11) . .
C26 Th2 P2 131.53(11) . 2
C26 Th2 P2 125.93(11) 2 2
C26 Th2 P2 131.53(11) 2 .
C27 Th2 C24 128.33(14) . 2
C27 Th2 C24 48.04(14) 2 2
C27 Th2 C24 48.04(14) . .
C27 Th2 C24 128.33(14) 2 .
C27 Th2 C25 111.31(13) . 2
C27 Th2 C25 48.35(14) 2 2
C27 Th2 C25 48.35(14) . .
C27 Th2 C25 111.31(13) 2 .
C27 Th2 C26 119.95(14) . 2
C27 Th2 C26 119.95(14) 2 .
C27 Th2 C26 29.70(14) 2 2
C27 Th2 C26 29.70(14) . .
C27 Th2 C27 148.20(19) . 2
C27 Th2 C28 29.70(14) . .
C27 Th2 C28 156.41(15) . 2
C27 Th2 C28 156.41(15) 2 .
C27 Th2 C28 29.70(14) 2 2
C27 Th2 P2 101.85(10) 2 .
C27 Th2 P2 107.62(10) . .
C27 Th2 P2 101.85(10) . 2
C27 Th2 P2 107.61(10) 2 2
C28 Th2 C24 153.69(15) 2 .
C28 Th2 C24 28.23(14) 2 2
C28 Th2 C24 28.23(14) . .
C28 Th2 C24 153.69(15) . 2
C28 Th2 C25 47.11(14) 2 2
C28 Th2 C25 140.94(14) . 2
C28 Th2 C25 140.94(14) 2 .
C28 Th2 C25 47.11(14) . .
C28 Th2 C28 170.0(2) . 2
C28 Th2 P2 80.30(10) 2 2
C28 Th2 P2 80.30(10) . .
C28 Th2 P2 90.39(10) 2 .
C28 Th2 P2 90.39(10) . 2
P2 Th2 C24 80.90(9) . .
P2 Th2 C24 108.78(9) . 2
P2 Th2 C24 108.78(9) 2 .
P2 Th2 C24 80.90(9) 2 2
P2 Th2 C25 107.32(10) . .
P2 Th2 C25 136.14(9) . 2
P2 Th2 C25 107.31(10) 2 2
P2 Th2 C25 136.14(9) 2 .
P2 Th2 P2 44.06(6) . 2

loop_
_geom_bond_atom_site_label_1
_geom_bond_atom_site_label_2
_geom_bond_distance
_geom_bond_site_symmetry_2
C1 C2 1.452(6) .
C1 C5 1.422(7) .
C1 C6 1.534(7) .
C1 Th1 2.937(5) .
C2 C3 1.437(7) .
C2 C10 1.539(7) .
C2 Th1 2.936(5) .
C3 H3 0.9500 .
C3 C4 1.408(7) .
C3 Th1 2.791(5) .
C4 C5 1.406(7) .
C4 C14 1.523(7) .
C4 Th1 2.765(4) .
C5 H5 0.9500 .
C5 Th1 2.780(5) .
C6 C7 1.542(7) .
C6 C8 1.537(7) .
C6 C9 1.553(7) .
C7 H7A 0.9800 .
C7 H7B 0.9800 .
C7 H7C 0.9800 .
C8 H8A 0.9800 .
C8 H8B 0.9800 .
C8 H8C 0.9800 .
C9 H9A 0.9800 .
C9 H9B 0.9800 .
C9 H9C 0.9800 .
C10 C11 1.552(7) .
C10 C12 1.546(7) .
C10 C13 1.534(7) .
C11 H11A 0.9800 .
C11 H11B 0.9800 .
C11 H11C 0.9800 .
C12 H12A 0.9800 .
C12 H12B 0.9800 .
C12 H12C 0.9800 .
C13 H13A 0.9800 .
C13 H13B 0.9800 .
C13 H13C 0.9800 .
C14 C15 1.527(6) .
C14 C16 1.523(6) .
C14 C17 1.536(7) .
C15 H15A 0.9800 .
C15 H15B 0.9800 .
C15 H15C 0.9800 .
C16 H16A 0.9800 .
C16 H16B 0.9800 .
C16 H16C 0.9800 .
C17 H17A 0.9800 .
C17 H17B 0.9800 .
C17 H17C 0.9800 .
C18 C19 1.392(7) .
C18 C23 1.399(7) .
C18 P1 1.837(5) .
C19 H19 0.9500 .
C19 C20 1.394(7) .
C20 H20 0.9500 .
C20 C21 1.389(8) .
C21 H21 0.9500 .
C21 C22 1.380(8) .
C22 H22 0.9500 .
C22 C23 1.389(7) .
C23 H23 0.9500 .
C24 C25 1.449(6) .
C24 C28 1.411(7) .
C24 C29 1.547(7) .
C24 Th2 2.961(5) .
C25 C26 1.422(7) .
C25 C33 1.547(7) .
C25 Th2 2.954(4) .
C26 H26 0.9500 .
C26 C27 1.415(7) .
C26 Th2 2.773(5) .
C27 C28 1.417(7) .
C27 C37 1.506(7) .
C27 Th2 2.747(5) .
C28 H28 0.9500 .
C28 Th2 2.781(5) .
C29 C30 1.554(7) .
C29 C31 1.533(7) .
C29 C32 1.542(7) .
C30 H30A 0.9800 .
C30 H30B 0.9800 .
C30 H30C 0.9800 .
C31 H31A 0.9800 .
C31 H31B 0.9800 .
C31 H31C 0.9800 .
C32 H32A 0.9800 .
C32 H32B 0.9800 .
C32 H32C 0.9800 .
C33 C34 1.526(8) .
C33 C35 1.539(7) .
C33 C36 1.552(7) .
C34 H34A 0.9800 .
C34 H34B 0.9800 .
C34 H34C 0.9800 .
C35 H35A 0.9800 .
C35 H35B 0.9800 .
C35 H35C 0.9800 .
C36 H36A 0.9800 .
C36 H36B 0.9800 .
C36 H36C 0.9800 .
C37 C38 1.534(6) .
C37 C39 1.538(7) .
C37 C40 1.531(7) .
C38 H38A 0.9800 .
C38 H38B 0.9800 .
C38 H38C 0.9800 .
C38 Th2 3.118(5) .
C39 H39A 0.9800 .
C39 H39B 0.9800 .
C39 H39C 0.9800 .
C40 H40A 0.9800 .
C40 H40B 0.9800 .
C40 H40C 0.9800 .
C41 C42 1.394(8) .
C41 C46 1.393(7) .
C41 P2 1.844(5) .
C42 H42 0.9500 .
C42 C43 1.385(8) .
C43 H43 0.9500 .
C43 C44 1.382(9) .
C44 H44 0.9500 .
C44 C45 1.385(9) .
C45 H45 0.9500 .
C45 C46 1.386(8) .
C46 H46 0.9500 .
P1 P1 2.154(3) 2_556
P1 Th1 2.8769(13) .
P2 P2 2.162(3) 2
P2 Th2 2.8812(13) .
Th1 C1 2.937(5) 2_556
Th1 C2 2.936(5) 2_556
Th1 C3 2.791(5) 2_556
Th1 C4 2.765(4) 2_556
Th1 C5 2.780(5) 2_556
Th1 P1 2.8769(13) 2_556
Th2 C24 2.961(5) 2
Th2 C25 2.954(4) 2
Th2 C26 2.774(5) 2
Th2 C27 2.747(5) 2
Th2 C28 2.781(5) 2
Th2 P2 2.8812(13) 2

loop_
_geom_torsion_atom_site_label_1
_geom_torsion_atom_site_label_2
_geom_torsion_atom_site_label_3
_geom_torsion_atom_site_label_4
_geom_torsion
_geom_torsion_site_symmetry_4
C1 C2 C3 C4 2.1(5) .
C1 C2 C3 Th1 -67.5(3) .
C1 C2 C10 C11 -57.1(6) .
C1 C2 C10 C12 -172.6(4) .
C1 C2 C10 C13 67.6(7) .
C2 C1 C5 C4 -2.2(5) .
C2 C1 C5 Th1 67.7(3) .
C2 C1 C6 C7 -153.8(5) .
C2 C1 C6 C8 -32.0(8) .
C2 C1 C6 C9 89.6(6) .
C2 C3 C4 C5 -3.4(5) .
C2 C3 C4 C14 -179.6(4) .
C2 C3 C4 Th1 -74.2(3) .
C3 C2 C10 C11 107.6(5) .
C3 C2 C10 C12 -7.9(6) .
C3 C2 C10 C13 -127.7(5) .
C3 C4 C5 C1 3.5(6) .
C3 C4 C5 Th1 -71.0(3) .
C3 C4 C14 C15 -27.4(7) .
C3 C4 C14 C16 -148.6(5) .
C3 C4 C14 C17 93.2(6) .
C5 C1 C2 C3 0.1(5) .
C5 C1 C2 C10 166.3(5) .
C5 C1 C2 Th1 -63.5(3) .
C5 C1 C6 C7 44.2(6) .
C5 C1 C6 C8 166.0(4) .
C5 C1 C6 C9 -72.4(5) .
C5 C4 C14 C15 157.1(5) .
C5 C4 C14 C16 35.9(6) .
C5 C4 C14 C17 -82.2(6) .
C6 C1 C2 C3 -163.3(5) .
C6 C1 C2 C10 2.9(9) .
C6 C1 C2 Th1 133.1(5) .
C6 C1 C5 C4 164.7(4) .
C6 C1 C5 Th1 -125.3(4) .
C10 C2 C3 C4 -165.9(4) .
C10 C2 C3 Th1 124.5(4) .
C14 C4 C5 C1 179.8(4) .
C14 C4 C5 Th1 105.2(5) .
C18 C19 C20 C21 -0.3(7) .
C19 C18 C23 C22 1.7(7) .
C19 C18 P1 P1 -178.7(3) 2_556
C19 C18 P1 Th1 -105.7(4) .
C19 C20 C21 C22 1.2(7) .
C20 C21 C22 C23 -0.7(7) .
C21 C22 C23 C18 -0.8(7) .
C23 C18 C19 C20 -1.1(7) .
C23 C18 P1 P1 2.9(4) 2_556
C23 C18 P1 Th1 75.8(4) .
C24 C25 C26 C27 -2.1(5) .
C24 C25 C26 Th2 67.8(3) .
C24 C25 C33 C34 -35.1(8) .
C24 C25 C33 C35 -156.9(5) .
C24 C25 C33 C36 87.0(7) .
C25 C24 C28 C27 3.1(5) .
C25 C24 C28 Th2 -66.6(3) .
C25 C24 C29 C30 -56.8(7) .
C25 C24 C29 C31 67.4(7) .
C25 C24 C29 C32 -172.6(5) .
C25 C26 C27 C28 3.8(5) .
C25 C26 C27 C37 179.8(4) .
C25 C26 C27 Th2 75.5(3) .
C26 C25 C33 C34 163.5(4) .
C26 C25 C33 C35 41.7(6) .
C26 C25 C33 C36 -74.4(5) .
C26 C27 C28 C24 -4.2(5) .
C26 C27 C28 Th2 71.4(3) .
C26 C27 C37 C38 -81.1(6) .
C26 C27 C37 C39 158.4(4) .
C26 C27 C37 C40 37.1(6) .
C27 C37 C38 Th2 -5.0(4) .
C28 C24 C25 C26 -0.6(5) .
C28 C24 C25 C33 -163.5(5) .
C28 C24 C25 Th2 62.1(3) .
C28 C24 C29 C30 109.2(5) .
C28 C24 C29 C31 -126.6(5) .
C28 C24 C29 C32 -6.6(6) .
C28 C27 C37 C38 93.9(6) .
C28 C27 C37 C39 -26.6(7) .
C28 C27 C37 C40 -147.9(5) .
C29 C24 C25 C26 166.9(5) .
C29 C24 C25 C33 4.0(9) .
C29 C24 C25 Th2 -130.5(5) .
C29 C24 C28 C27 -165.9(4) .
C29 C24 C28 Th2 124.4(4) .
C33 C25 C26 C27 164.4(4) .
C33 C25 C26 Th2 -125.8(4) .
C37 C27 C28 C24 179.9(4) .
C37 C27 C28 Th2 -104.4(5) .
C39 C37 C38 Th2 116.3(4) .
C40 C37 C38 Th2 -123.7(4) .
C41 C42 C43 C44 0.5(8) .
C42 C41 C46 C45 2.3(7) .
C42 C41 P2 P2 -172.4(3) 2
C42 C41 P2 Th2 -99.6(4) .
C42 C43 C44 C45 1.0(8) .
C43 C44 C45 C46 -0.9(8) .
C44 C45 C46 C41 -0.8(8) .
C46 C41 C42 C43 -2.2(7) .
C46 C41 P2 P2 10.7(4) 2
C46 C41 P2 Th2 83.5(4) .
P1 C18 C19 C20 -179.7(4) .
P1 C18 C23 C22 -179.9(4) .
P2 C41 C42 C43 -179.2(4) .
P2 C41 C46 C45 179.1(4) .
Th1 C1 C2 C3 63.5(3) .
Th1 C1 C2 C10 -130.2(5) .
Th1 C1 C5 C4 -70.0(3) .
Th1 C1 C6 C7 -41.0(6) .
Th1 C1 C6 C8 80.8(6) .
Th1 C1 C6 C9 -157.5(3) .
Th1 C2 C3 C4 69.6(3) .
Th1 C2 C10 C11 -164.2(3) .
Th1 C2 C10 C12 80.3(5) .
Th1 C2 C10 C13 -39.5(6) .
Th1 C3 C4 C5 70.7(3) .
Th1 C3 C4 C14 -105.5(5) .
Th1 C4 C5 C1 74.6(4) .
Th1 C4 C14 C15 -115.7(4) .
Th1 C4 C14 C16 123.1(3) .
Th1 C4 C14 C17 5.0(4) .
Th2 C24 C25 C26 -62.7(3) .
Th2 C24 C25 C33 134.5(6) .
Th2 C24 C28 C27 69.7(3) .
Th2 C24 C29 C30 -163.8(3) .
Th2 C24 C29 C31 -39.6(6) .
Th2 C24 C29 C32 80.5(5) .
Th2 C25 C26 C27 -69.8(3) .
Th2 C25 C33 C34 79.1(5) .
Th2 C25 C33 C35 -42.8(6) .
Th2 C25 C33 C36 -158.9(3) .
Th2 C26 C27 C28 -71.7(3) .
Th2 C26 C27 C37 104.3(4) .
Th2 C27 C28 C24 -75.7(4) .
Th2 C27 C37 C38 6.0(4) .
Th2 C27 C37 C39 -114.6(3) .
Th2 C27 C37 C40 124.1(3) .
